data_1515546
loop_
_publ_author_name
'Chuang, Kangway V.'
'Navarro, Raul'
'Reisman, Sarah E.'

_publ_section_title
;
 Benzoquinone-derived sulfinyl imines as versatile intermediates for
 alkaloid synthesis: Total synthesis of (--)-3-demethoxyerythratidinone
;
_journal_issue 6
_journal_name_full 'Chemical Science'
_journal_page_first 1086
_journal_paper_doi 10.1039/c1sc00095k
_journal_volume 2
_journal_year 2011
_chemical_absolute_configuration ad
_chemical_formula_moiety 'C12 H18 Br N O2 S'
_chemical_formula_sum 'C12 H18 Br N O2 S'
_chemical_formula_weight 320.24
_chemical_name_systematic
;

?

;
_space_group_IT_number 4
_symmetry_cell_setting monoclinic
_symmetry_space_group_name_Hall 'P 2yb'
_symmetry_space_group_name_H-M 'P 1 21 1'
_atom_sites_solution_hydrogens geom
_atom_sites_solution_primary direct
_atom_sites_solution_secondary difmap
_audit_creation_method SHELXL-97
_cell_angle_alpha 90.00
_cell_angle_beta 98.264(2)
_cell_angle_gamma 90.00
_cell_formula_units_Z 6
_cell_length_a 9.9624(4)
_cell_length_b 17.8137(8)
_cell_length_c 12.6175(6)
_cell_measurement_reflns_used 9971
_cell_measurement_temperature 100(2)
_cell_measurement_theta_max 28.59
_cell_measurement_theta_min 2.36
_cell_volume 2215.94(17)
_computing_cell_refinement 'Bruker SAINT-Plus v7.66A'
_computing_data_collection 'Bruker APEX2 v2009.7-0'
_computing_data_reduction 'Bruker SAINT-Plus v7.66A'
_computing_molecular_graphics 'Bruker XP v5.1'
_computing_publication_material 'Bruker XCIF 2008'
_computing_structure_refinement 'Bruker XL 2008/1'
_computing_structure_solution 'Bruker XS 2008/1'
_diffrn_ambient_temperature 100(2)
_diffrn_measured_fraction_theta_full 0.999
_diffrn_measured_fraction_theta_max 0.999
_diffrn_measurement_device_type 'Bruker KAPPA APEX II'
_diffrn_measurement_method '\w scans; 9 settings'
_diffrn_radiation_monochromator graphite
_diffrn_radiation_source 'fine-focus sealed tube'
_diffrn_radiation_type MoK\a
_diffrn_radiation_wavelength 0.71073
_diffrn_reflns_av_R_equivalents 0.0422
_diffrn_reflns_av_sigmaI/netI 0.0480
_diffrn_reflns_limit_h_max 13
_diffrn_reflns_limit_h_min -13
_diffrn_reflns_limit_k_max 25
_diffrn_reflns_limit_k_min -25
_diffrn_reflns_limit_l_max 17
_diffrn_reflns_limit_l_min -17
_diffrn_reflns_number 50720
_diffrn_reflns_theta_full 29.93
_diffrn_reflns_theta_max 29.93
_diffrn_reflns_theta_min 1.63
_exptl_absorpt_coefficient_mu 2.915
_exptl_absorpt_correction_T_max 0.7274
_exptl_absorpt_correction_T_min 0.6375
_exptl_absorpt_correction_type gaussian
_exptl_absorpt_process_details 'XPREP v2008/2, Bruker-AXS, Madison, WI'
_exptl_crystal_colour 'Pale yellow'
_exptl_crystal_density_diffrn 1.440
_exptl_crystal_density_method 'not measured'
_exptl_crystal_description Block
_exptl_crystal_F_000 984
_exptl_crystal_size_max 0.19
_exptl_crystal_size_mid 0.17
_exptl_crystal_size_min 0.15
_refine_diff_density_max 0.896
_refine_diff_density_min -0.565
_refine_diff_density_rms 0.055
_refine_ls_abs_structure_details 'Flack H D (1983), Acta Cryst. A39, 876-881'
_refine_ls_abs_structure_Flack -0.011(2)
_refine_ls_extinction_method none
_refine_ls_goodness_of_fit_ref 1.083
_refine_ls_hydrogen_treatment Riding
_refine_ls_matrix_type 'Full matrix'
_refine_ls_number_parameters 676
_refine_ls_number_reflns 12745
_refine_ls_number_restraints 1
_refine_ls_restrained_S_all 1.083
_refine_ls_R_factor_all 0.0344
_refine_ls_R_factor_gt 0.0257
_refine_ls_shift/su_max 0.003
_refine_ls_shift/su_mean 0.000
_refine_ls_structure_factor_coef Fsqd
_refine_ls_weighting_details w=1/s^2^(Fo^2^)
_refine_ls_weighting_scheme sigma
_refine_ls_wR_factor_gt 0.0308
_refine_ls_wR_factor_ref 0.0315
_reflns_number_gt 10731
_reflns_number_total 12745
_reflns_threshold_expression >2sigma(I)
_cod_data_source_file c1sc00095k.txt
_cod_data_source_block run02
_cod_depositor_comments
;
The following automatic conversions were performed:

'_symmetry_cell_setting' value 'Monoclinic' changed to 'monoclinic'
according to
/usr/data/users/saulius/automatic-downloads/retrospective/RSC/lib/dictionaries/cif_core.dic
dictionary named 'cif_core.dic' version 2.4.2 from
2011-04-26.

'_exptl_absorpt_correction_type' value 'Gaussian'
changed to 'gaussian' according to
/usr/data/users/saulius/automatic-downloads/retrospective/RSC/lib/dictionaries/cif_core.dic
dictionary named 'cif_core.dic' version 2.4.2 from
2011-04-26.

'_refine_ls_weighting_scheme' value 'Sigma' changed to
'sigma' according to
/usr/data/users/saulius/automatic-downloads/retrospective/RSC/lib/dictionaries/cif_core.dic
dictionary named 'cif_core.dic' version 2.4.2 from 2011-04-26.

Automatic conversion script
Id: cif_fix_values 2281 2013-09-26 08:29:07Z andrius 

The following automatic conversions were performed:

'_atom_sites_solution_primary' value 'Direct methods' was changed to
'direct'.

'_atom_sites_solution_secondary' value 'Difference Fourier map' was
changed to 'difmap'.

'_atom_sites_solution_hydrogens' value 'Geometric positions' was
changed to 'geom'.

Automatic conversion script
Id: cif_fix_values 6452 2018-10-05 10:23:21Z andrius 
;
_cod_original_sg_symbol_H-M P2(1)
_cod_database_code 1515546

loop_
_symmetry_equiv_pos_as_xyz
'x, y, z'
'-x, y+1/2, -z'

loop_
_atom_site_label
_atom_site_type_symbol
_atom_site_fract_x
_atom_site_fract_y
_atom_site_fract_z
_atom_site_U_iso_or_equiv
_atom_site_adp_type
_atom_site_occupancy
_atom_site_symmetry_multiplicity
_atom_site_calc_flag
Br1 Br 0.08256(2) 0.762706(11) 1.080905(17) 0.02963(5) Uani 1 1 d
S1A S 0.02904(4) 0.95309(3) 0.90583(4) 0.01521(10) Uani 1 1 d
O1A O 0.46484(13) 0.81511(8) 0.85550(11) 0.0286(4) Uani 1 1 d
O2A O 0.07934(12) 1.02608(7) 0.86717(10) 0.0198(3) Uani 1 1 d
N1A N 0.07924(16) 0.93996(9) 1.03553(13) 0.0158(4) Uani 1 1 d
C1A C 0.21030(17) 0.82495(10) 1.02474(15) 0.0184(4) Uani 1 1 d
C2A C 0.29022(19) 0.79598(11) 0.96023(16) 0.0207(5) Uani 1 1 d
C3A C 0.39133(18) 0.84157(11) 0.91537(15) 0.0208(4) Uani 1 1 d
C4A C 0.39862(18) 0.92113(11) 0.94773(16) 0.0214(5) Uani 1 1 d
C5A C 0.31976(17) 0.94931(11) 1.01373(15) 0.0176(4) Uani 1 1 d
C6A C 0.21556(17) 0.90554(10) 1.06355(15) 0.0146(4) Uani 1 1 d
C7A C -0.15319(16) 0.96777(10) 0.90704(15) 0.0167(4) Uani 1 1 d
C8A C -0.1753(2) 1.04149(12) 0.96359(18) 0.0215(5) Uani 1 1 d
C9A C -0.2121(2) 0.97209(15) 0.78914(19) 0.0307(6) Uani 1 1 d
C10A C -0.2076(2) 0.90040(12) 0.9603(2) 0.0283(6) Uani 1 1 d
C11A C 0.2518(2) 0.90893(12) 1.18645(17) 0.0224(5) Uani 1 1 d
C12A C 0.3829(2) 0.86815(14) 1.2286(2) 0.0272(5) Uani 1 1 d
H1A H 0.0680(17) 0.9690(10) 1.0696(14) 0.001(5) Uiso 1 1 d
H2A H 0.2878(17) 0.7459(10) 0.9401(14) 0.023(6) Uiso 1 1 d
H4A H 0.4585(19) 0.9508(11) 0.9152(14) 0.032(6) Uiso 1 1 d
H5A H 0.3230(16) 1.0006(9) 1.0348(13) 0.013(5) Uiso 1 1 d
H8A1 H -0.1307(19) 1.0787(11) 0.9363(15) 0.032(6) Uiso 1 1 d
H8A2 H -0.1397(18) 1.0393(10) 1.0416(15) 0.024(5) Uiso 1 1 d
H8A3 H -0.2715(18) 1.0554(10) 0.9553(14) 0.025(5) Uiso 1 1 d
H9A1 H -0.305(2) 0.9806(11) 0.7845(16) 0.043(7) Uiso 1 1 d
H9A2 H -0.197(2) 0.9295(12) 0.7475(16) 0.049(7) Uiso 1 1 d
H9A3 H -0.1707(19) 1.0087(10) 0.7534(15) 0.027(6) Uiso 1 1 d
H10A H -0.1772(18) 0.8989(10) 1.0362(15) 0.023(6) Uiso 1 1 d
H10B H -0.1812(19) 0.8532(11) 0.9239(16) 0.035(6) Uiso 1 1 d
H10C H -0.2966(19) 0.8987(10) 0.9466(14) 0.022(5) Uiso 1 1 d
H11A H 0.1808(16) 0.8876(9) 1.2208(13) 0.009(5) Uiso 1 1 d
H11B H 0.2591(18) 0.9603(11) 1.2058(14) 0.027(6) Uiso 1 1 d
H12A H 0.3719(16) 0.8132(9) 1.2208(13) 0.016(5) Uiso 1 1 d
H12B H 0.3999(17) 0.8716(10) 1.2986(15) 0.019(6) Uiso 1 1 d
H12C H 0.460(2) 0.8842(11) 1.2008(16) 0.037(7) Uiso 1 1 d
Br2 Br 0.557126(19) 0.146541(12) 0.710697(18) 0.03065(6) Uani 1 1 d
S1B S 0.24215(5) 0.05009(3) 0.59390(4) 0.01619(10) Uani 1 1 d
O1B O 0.19574(18) 0.34388(9) 0.57487(14) 0.0578(5) Uani 1 1 d
O2B O 0.09647(12) 0.06388(7) 0.55188(10) 0.0225(3) Uani 1 1 d
N1B N 0.27302(15) 0.06705(9) 0.72539(12) 0.0157(4) Uani 1 1 d
C1B C 0.37975(18) 0.18717(10) 0.69343(15) 0.0193(4) Uani 1 1 d
C2B C 0.3526(2) 0.24947(11) 0.63697(16) 0.0266(5) Uani 1 1 d
C3B C 0.2179(2) 0.28463(11) 0.62431(17) 0.0356(6) Uani 1 1 d
C4B C 0.1137(2) 0.24584(12) 0.67366(18) 0.0328(6) Uani 1 1 d
C5B C 0.1425(2) 0.18372(12) 0.72948(17) 0.0242(5) Uani 1 1 d
C6B C 0.27961(16) 0.14812(11) 0.75392(13) 0.0159(4) Uani 1 1 d
C7B C 0.25994(18) -0.05276(10) 0.59614(15) 0.0188(4) Uani 1 1 d
C8B C 0.1628(2) -0.08768(13) 0.6636(2) 0.0258(5) Uani 1 1 d
C9B C 0.2225(3) -0.07368(14) 0.47813(19) 0.0347(6) Uani 1 1 d
C10B C 0.4062(2) -0.07127(14) 0.6359(2) 0.0287(5) Uani 1 1 d
C11B C 0.32794(19) 0.15177(12) 0.87584(15) 0.0213(4) Uani 1 1 d
C12B C 0.3509(2) 0.23116(13) 0.91944(18) 0.0285(5) Uani 1 1 d
H1B H 0.2260(17) 0.0441(10) 0.7606(13) 0.014(5) Uiso 1 1 d
H2B H 0.4155(17) 0.2724(10) 0.6114(13) 0.018(5) Uiso 1 1 d
H4B H 0.0224(17) 0.2638(11) 0.6600(14) 0.028(5) Uiso 1 1 d
H5B H 0.0844(18) 0.1619(11) 0.7647(14) 0.026(6) Uiso 1 1 d
H8B1 H 0.1589(18) -0.1388(11) 0.6532(15) 0.022(5) Uiso 1 1 d
H8B2 H 0.0751(18) -0.0732(10) 0.6410(15) 0.021(6) Uiso 1 1 d
H8B3 H 0.1897(19) -0.0781(11) 0.7420(16) 0.035(6) Uiso 1 1 d
H9B1 H 0.286(2) -0.0511(11) 0.4366(15) 0.035(6) Uiso 1 1 d
H9B2 H 0.134(2) -0.0670(13) 0.4447(19) 0.063(9) Uiso 1 1 d
H9B3 H 0.2350(18) -0.1206(11) 0.4625(15) 0.024(6) Uiso 1 1 d
H10D H 0.4325(19) -0.0557(11) 0.7037(16) 0.031(6) Uiso 1 1 d
H10E H 0.464(2) -0.0503(12) 0.5916(17) 0.046(7) Uiso 1 1 d
H10F H 0.4188(18) -0.1241(12) 0.6290(16) 0.033(6) Uiso 1 1 d
H11C H 0.2666(18) 0.1320(11) 0.9099(14) 0.028(6) Uiso 1 1 d
H11D H 0.4213(17) 0.1188(10) 0.8913(14) 0.028(5) Uiso 1 1 d
H12D H 0.4276(19) 0.2590(12) 0.8910(14) 0.044(6) Uiso 1 1 d
H12E H 0.3795(16) 0.2316(10) 0.9895(14) 0.017(5) Uiso 1 1 d
H12F H 0.276(2) 0.2679(13) 0.9065(15) 0.047(7) Uiso 1 1 d
Br3 Br 0.27407(2) 0.717332(12) 0.560634(18) 0.03546(6) Uani 1 1 d
S1C S 0.00637(4) 0.61683(3) 0.76439(4) 0.01672(10) Uani 1 1 d
O1C O 0.49965(16) 0.59136(9) 0.90710(13) 0.0522(5) Uani 1 1 d
O2C O -0.06416(12) 0.54727(7) 0.79406(10) 0.0225(3) Uani 1 1 d
N1C N 0.05696(15) 0.60639(9) 0.64577(13) 0.0171(4) Uani 1 1 d
C1C C 0.29563(17) 0.63992(11) 0.66564(14) 0.0197(4) Uani 1 1 d
C2C C 0.39223(18) 0.64467(13) 0.74738(17) 0.0248(5) Uani 1 1 d
C3C C 0.41489(19) 0.58517(12) 0.82779(17) 0.0276(5) Uani 1 1 d
C4C C 0.3287(2) 0.51885(12) 0.80770(18) 0.0250(5) Uani 1 1 d
C5C C 0.2288(2) 0.51531(11) 0.72775(17) 0.0227(5) Uani 1 1 d
C6C C 0.19616(17) 0.57639(11) 0.64439(15) 0.0168(4) Uani 1 1 d
C7C C -0.13027(18) 0.68636(10) 0.73011(15) 0.0193(4) Uani 1 1 d
C8C C -0.2331(2) 0.65897(13) 0.63792(17) 0.0259(5) Uani 1 1 d
C9C C -0.1951(2) 0.69342(13) 0.83188(18) 0.0275(5) Uani 1 1 d
C10C C -0.0630(2) 0.75937(14) 0.7045(2) 0.0332(5) Uani 1 1 d
C11C C 0.1989(2) 0.54029(13) 0.53236(17) 0.0262(5) Uani 1 1 d
C12C C 0.3403(2) 0.51332(15) 0.5166(2) 0.0322(6) Uani 1 1 d
H1C H -0.0061(17) 0.5901(10) 0.5955(14) 0.019(5) Uiso 1 1 d
H2C H 0.4390(19) 0.6797(10) 0.7546(16) 0.033(7) Uiso 1 1 d
H4C H 0.3426(18) 0.4836(10) 0.8550(14) 0.019(6) Uiso 1 1 d
H5C H 0.1695(18) 0.4768(10) 0.7196(14) 0.024(6) Uiso 1 1 d
H8C1 H -0.3048(18) 0.6886(10) 0.6336(14) 0.026(6) Uiso 1 1 d
H8C2 H -0.2699(17) 0.6101(10) 0.6516(14) 0.017(5) Uiso 1 1 d
H8C3 H -0.1971(17) 0.6612(10) 0.5679(14) 0.023(5) Uiso 1 1 d
H9C1 H -0.1266(16) 0.7081(10) 0.8972(13) 0.018(5) Uiso 1 1 d
H9C2 H -0.2431(18) 0.6514(11) 0.8445(14) 0.030(6) Uiso 1 1 d
H9C3 H -0.2649(19) 0.7294(11) 0.8168(15) 0.035(6) Uiso 1 1 d
H10G H -0.0172(18) 0.7526(11) 0.6447(15) 0.029(6) Uiso 1 1 d
H10H H 0.0043(19) 0.7728(12) 0.7665(15) 0.041(7) Uiso 1 1 d
H10I H -0.1299(18) 0.7979(10) 0.6953(14) 0.021(5) Uiso 1 1 d
H11E H 0.132(2) 0.4978(11) 0.5276(16) 0.041(7) Uiso 1 1 d
H11F H 0.1625(17) 0.5765(10) 0.4720(14) 0.016(5) Uiso 1 1 d
H12G H 0.4043(18) 0.5574(10) 0.5207(14) 0.025(6) Uiso 1 1 d
H12H H 0.337(2) 0.4825(13) 0.4412(19) 0.071(8) Uiso 1 1 d
H12I H 0.364(2) 0.4733(12) 0.5633(19) 0.055(8) Uiso 1 1 d

loop_
_atom_site_aniso_label
_atom_site_aniso_U_11
_atom_site_aniso_U_22
_atom_site_aniso_U_33
_atom_site_aniso_U_23
_atom_site_aniso_U_13
_atom_site_aniso_U_12
Br1 0.02896(11) 0.01954(11) 0.04158(14) 0.00733(11) 0.00916(10) -0.00181(9)
S1A 0.0142(2) 0.0172(2) 0.0140(3) 0.0001(2) 0.00131(18) 0.00088(19)
O1A 0.0290(8) 0.0349(9) 0.0232(9) -0.0012(7) 0.0076(7) 0.0118(7)
O2A 0.0210(7) 0.0205(7) 0.0188(7) 0.0065(6) 0.0055(6) -0.0021(6)
N1A 0.0186(8) 0.0144(9) 0.0143(9) -0.0024(8) 0.0022(7) 0.0034(7)
C1A 0.0167(9) 0.0159(10) 0.0208(11) 0.0032(9) -0.0033(8) 0.0011(8)
C2A 0.0233(10) 0.0153(11) 0.0224(12) -0.0012(9) 0.0000(9) 0.0040(9)
C3A 0.0195(10) 0.0257(11) 0.0153(11) 0.0043(9) -0.0043(8) 0.0073(8)
C4A 0.0145(9) 0.0250(12) 0.0246(12) 0.0042(10) 0.0024(8) -0.0019(8)
C5A 0.0140(8) 0.0151(10) 0.0219(11) 0.0001(9) -0.0039(8) 0.0016(8)
C6A 0.0148(9) 0.0148(10) 0.0140(10) 0.0003(8) 0.0010(8) 0.0037(7)
C7A 0.0130(9) 0.0161(10) 0.0203(11) 0.0010(9) -0.0004(8) 0.0013(7)
C8A 0.0181(10) 0.0215(12) 0.0243(13) -0.0014(10) 0.0013(9) 0.0022(9)
C9A 0.0219(11) 0.0383(15) 0.0285(14) -0.0082(12) -0.0078(10) 0.0068(11)
C10A 0.0144(10) 0.0232(13) 0.0464(17) 0.0008(12) 0.0013(11) -0.0014(9)
C11A 0.0226(10) 0.0246(12) 0.0195(12) -0.0019(10) 0.0011(9) 0.0078(9)
C12A 0.0300(12) 0.0328(15) 0.0165(13) -0.0010(11) -0.0051(10) 0.0109(10)
Br2 0.02175(10) 0.03284(13) 0.03910(14) -0.00717(11) 0.01028(9) -0.00687(10)
S1B 0.0214(2) 0.0155(2) 0.0113(2) 0.0011(2) 0.00135(19) -0.0032(2)
O1B 0.0891(14) 0.0204(9) 0.0562(13) 0.0138(9) -0.0162(11) 0.0011(9)
O2B 0.0255(7) 0.0246(8) 0.0155(7) 0.0016(6) -0.0034(6) 0.0004(6)
N1B 0.0188(8) 0.0154(9) 0.0136(9) 0.0018(7) 0.0044(7) -0.0040(7)
C1B 0.0262(10) 0.0205(11) 0.0113(10) -0.0056(9) 0.0032(8) -0.0059(8)
C2B 0.0429(13) 0.0203(12) 0.0161(11) -0.0010(9) 0.0022(10) -0.0151(10)
C3B 0.0606(16) 0.0168(12) 0.0238(13) -0.0030(10) -0.0127(11) 0.0008(11)
C4B 0.0332(12) 0.0240(13) 0.0381(15) -0.0076(11) -0.0051(11) 0.0061(10)
C5B 0.0238(11) 0.0227(12) 0.0258(13) -0.0050(10) 0.0027(9) -0.0003(9)
C6B 0.0209(8) 0.0128(9) 0.0139(10) -0.0023(9) 0.0016(7) -0.0039(8)
C7B 0.0266(10) 0.0142(10) 0.0160(11) -0.0020(9) 0.0049(8) -0.0043(8)
C8B 0.0329(12) 0.0156(11) 0.0308(15) -0.0010(11) 0.0112(11) -0.0067(10)
C9B 0.0643(18) 0.0193(13) 0.0217(14) -0.0072(11) 0.0106(13) 0.0005(13)
C10B 0.0287(11) 0.0241(13) 0.0348(15) 0.0023(11) 0.0100(11) 0.0023(10)
C11B 0.0264(10) 0.0222(11) 0.0159(11) 0.0005(10) 0.0052(9) -0.0070(9)
C12B 0.0394(13) 0.0294(14) 0.0168(13) -0.0100(11) 0.0040(11) -0.0097(11)
Br3 0.04467(13) 0.02423(12) 0.04074(14) 0.01198(11) 0.01724(11) 0.00269(10)
S1C 0.0177(2) 0.0196(3) 0.0126(3) -0.0015(2) 0.00140(19) -0.00280(19)
O1C 0.0475(10) 0.0492(11) 0.0495(12) -0.0084(9) -0.0280(9) 0.0137(9)
O2C 0.0249(7) 0.0195(7) 0.0225(8) 0.0060(6) 0.0019(6) -0.0042(6)
N1C 0.0177(8) 0.0202(9) 0.0133(9) -0.0032(7) 0.0015(7) 0.0006(7)
C1C 0.0212(9) 0.0196(10) 0.0196(11) 0.0040(9) 0.0075(8) 0.0045(9)
C2C 0.0194(9) 0.0192(11) 0.0356(13) -0.0075(11) 0.0035(9) -0.0026(10)
C3C 0.0223(10) 0.0322(13) 0.0257(13) -0.0059(11) -0.0059(9) 0.0109(9)
C4C 0.0287(11) 0.0239(12) 0.0225(12) 0.0082(10) 0.0041(10) 0.0116(9)
C5C 0.0251(11) 0.0163(11) 0.0278(13) -0.0004(10) 0.0072(9) 0.0008(9)
C6C 0.0161(9) 0.0208(10) 0.0135(10) 0.0001(9) 0.0021(8) 0.0023(8)
C7C 0.0235(10) 0.0162(10) 0.0189(11) -0.0026(8) 0.0055(8) 0.0001(8)
C8C 0.0257(10) 0.0263(13) 0.0248(13) -0.0048(11) 0.0006(9) 0.0077(10)
C9C 0.0260(12) 0.0326(14) 0.0254(13) -0.0074(11) 0.0088(10) -0.0011(10)
C10C 0.0400(13) 0.0183(12) 0.0442(16) -0.0032(13) 0.0156(12) 0.0016(11)
C11C 0.0278(11) 0.0307(13) 0.0199(12) -0.0055(11) 0.0026(9) 0.0022(10)
C12C 0.0343(13) 0.0357(15) 0.0277(14) -0.0061(12) 0.0079(11) 0.0108(11)

loop_
_atom_type_symbol
_atom_type_description
_atom_type_scat_dispersion_real
_atom_type_scat_dispersion_imag
_atom_type_scat_source
C C 0.0033 0.0016 'International Tables Vol C Tables 4.2.6.8 and 6.1.1.4'
H H 0.0000 0.0000 'International Tables Vol C Tables 4.2.6.8 and 6.1.1.4'
N N 0.0061 0.0033 'International Tables Vol C Tables 4.2.6.8 and 6.1.1.4'
O O 0.0106 0.0060 'International Tables Vol C Tables 4.2.6.8 and 6.1.1.4'
S S 0.1246 0.1234 'International Tables Vol C Tables 4.2.6.8 and 6.1.1.4'
Br Br -0.2901 2.4595 'International Tables Vol C Tables 4.2.6.8 and 6.1.1.4'

loop_
_geom_angle_atom_site_label_1
_geom_angle_atom_site_label_2
_geom_angle_atom_site_label_3
_geom_angle
O2A S1A N1A 112.07(8)
O2A S1A C7A 104.84(8)
N1A S1A C7A 99.80(8)
C6A N1A S1A 115.40(13)
C6A N1A H1A 112.6(15)
S1A N1A H1A 117.1(15)
C2A C1A C6A 124.94(17)
C2A C1A Br1 119.77(15)
C6A C1A Br1 115.23(13)
C1A C2A C3A 121.87(19)
C1A C2A H2A 123.4(12)
C3A C2A H2A 114.7(11)
O1A C3A C2A 122.06(19)
O1A C3A C4A 122.21(18)
C2A C3A C4A 115.73(17)
C5A C4A C3A 121.95(19)
C5A C4A H4A 122.4(12)
C3A C4A H4A 115.6(12)
C4A C5A C6A 124.99(18)
C4A C5A H5A 122.8(11)
C6A C5A H5A 112.2(11)
N1A C6A C5A 110.39(15)
N1A C6A C1A 109.04(15)
C5A C6A C1A 110.46(15)
N1A C6A C11A 107.28(15)
C5A C6A C11A 108.89(15)
C1A C6A C11A 110.74(16)
C8A C7A C10A 112.94(18)
C8A C7A C9A 110.65(17)
C10A C7A C9A 111.22(18)
C8A C7A S1A 109.64(12)
C10A C7A S1A 107.97(13)
C9A C7A S1A 104.01(13)
C7A C8A H8A1 110.2(13)
C7A C8A H8A2 111.9(10)
H8A1 C8A H8A2 106.4(16)
C7A C8A H8A3 111.8(11)
H8A1 C8A H8A3 107.7(16)
H8A2 C8A H8A3 108.6(14)
C7A C9A H9A1 108.1(13)
C7A C9A H9A2 115.5(13)
H9A1 C9A H9A2 109.5(18)
C7A C9A H9A3 112.2(12)
H9A1 C9A H9A3 111.3(17)
H9A2 C9A H9A3 100.1(16)
C7A C10A H10A 112.4(11)
C7A C10A H10B 109.0(11)
H10A C10A H10B 111.3(15)
C7A C10A H10C 110.9(12)
H10A C10A H10C 111.0(17)
H10B C10A H10C 101.7(16)
C12A C11A C6A 113.45(18)
C12A C11A H11A 107.7(10)
C6A C11A H11A 111.0(10)
C12A C11A H11B 109.9(11)
C6A C11A H11B 107.2(11)
H11A C11A H11B 107.5(15)
C11A C12A H12A 111.2(10)
C11A C12A H12B 110.5(12)
H12A C12A H12B 99.9(15)
C11A C12A H12C 115.8(13)
H12A C12A H12C 110.5(16)
H12B C12A H12C 107.8(17)
O2B S1B N1B 110.72(8)
O2B S1B C7B 104.83(8)
N1B S1B C7B 99.28(8)
C6B N1B S1B 114.29(12)
C6B N1B H1B 111.7(13)
S1B N1B H1B 114.8(12)
C2B C1B C6B 123.94(18)
C2B C1B Br2 119.82(15)
C6B C1B Br2 116.06(13)
C1B C2B C3B 121.9(2)
C1B C2B H2B 120.1(13)
C3B C2B H2B 117.8(12)
O1B C3B C4B 122.4(2)
O1B C3B C2B 121.1(2)
C4B C3B C2B 116.51(18)
C5B C4B C3B 120.8(2)
C5B C4B H4B 120.3(12)
C3B C4B H4B 118.8(12)
C4B C5B C6B 125.9(2)
C4B C5B H5B 122.5(13)
C6B C5B H5B 111.0(13)
N1B C6B C5B 110.73(14)
N1B C6B C1B 109.52(14)
C5B C6B C1B 110.50(16)
N1B C6B C11B 106.15(15)
C5B C6B C11B 109.37(15)
C1B C6B C11B 110.47(15)
C10B C7B C8B 112.85(18)
C10B C7B C9B 111.09(19)
C8B C7B C9B 111.26(18)
C10B C7B S1B 108.01(14)
C8B C7B S1B 110.51(14)
C9B C7B S1B 102.61(14)
C7B C8B H8B1 110.1(12)
C7B C8B H8B2 111.6(12)
H8B1 C8B H8B2 102.4(16)
C7B C8B H8B3 112.6(11)
H8B1 C8B H8B3 108.1(16)
H8B2 C8B H8B3 111.5(16)
C7B C9B H9B1 110.0(12)
C7B C9B H9B2 119.6(15)
H9B1 C9B H9B2 110.7(19)
C7B C9B H9B3 115.6(13)
H9B1 C9B H9B3 98.6(16)
H9B2 C9B H9B3 100.2(18)
C7B C10B H10D 112.5(12)
C7B C10B H10E 111.4(13)
H10D C10B H10E 108.8(17)
C7B C10B H10F 108.6(12)
H10D C10B H10F 111.5(18)
H10E C10B H10F 103.7(17)
C12B C11B C6B 114.06(18)
C12B C11B H11C 106.1(13)
C6B C11B H11C 109.5(12)
C12B C11B H11D 110.7(9)
C6B C11B H11D 106.9(9)
H11C C11B H11D 109.5(15)
C11B C12B H12D 114.0(12)
C11B C12B H12E 112.1(12)
H12D C12B H12E 101.4(15)
C11B C12B H12F 118.9(12)
H12D C12B H12F 102.0(16)
H12E C12B H12F 106.5(15)
O2C S1C N1C 110.32(8)
O2C S1C C7C 104.89(8)
N1C S1C C7C 100.00(8)
C6C N1C S1C 117.11(12)
C6C N1C H1C 116.4(11)
S1C N1C H1C 114.4(12)
C2C C1C C6C 125.51(18)
C2C C1C Br3 119.91(16)
C6C C1C Br3 114.58(13)
C1C C2C C3C 121.5(2)
C1C C2C H2C 120.4(15)
C3C C2C H2C 118.1(15)
O1C C3C C2C 121.6(2)
O1C C3C C4C 122.4(2)
C2C C3C C4C 115.94(18)
C5C C4C C3C 122.3(2)
C5C C4C H4C 121.7(13)
C3C C4C H4C 115.8(13)
C4C C5C C6C 124.19(19)
C4C C5C H5C 122.4(12)
C6C C5C H5C 113.3(12)
N1C C6C C5C 110.89(14)
N1C C6C C1C 108.60(15)
C5C C6C C1C 110.28(15)
N1C C6C C11C 107.28(14)
C5C C6C C11C 107.68(16)
C1C C6C C11C 112.08(16)
C10C C7C C8C 112.51(18)
C10C C7C C9C 111.21(17)
C8C C7C C9C 110.61(17)
C10C C7C S1C 106.92(14)
C8C C7C S1C 111.00(13)
C9C C7C S1C 104.22(14)
C7C C8C H8C1 107.8(12)
C7C C8C H8C2 112.5(10)
H8C1 C8C H8C2 103.0(14)
C7C C8C H8C3 112.1(10)
H8C1 C8C H8C3 108.1(15)
H8C2 C8C H8C3 112.7(15)
C7C C9C H9C1 112.6(9)
C7C C9C H9C2 112.0(12)
H9C1 C9C H9C2 112.0(14)
C7C C9C H9C3 106.0(12)
H9C1 C9C H9C3 112.0(15)
H9C2 C9C H9C3 101.6(16)
C7C C10C H10G 109.8(12)
C7C C10C H10H 108.1(13)
H10G C10C H10H 108.3(16)
C7C C10C H10I 108.6(11)
H10G C10C H10I 113.9(16)
H10H C10C H10I 107.9(16)
C12C C11C C6C 112.65(17)
C12C C11C H11E 111.8(11)
C6C C11C H11E 105.5(12)
C12C C11C H11F 109.6(10)
C6C C11C H11F 111.4(10)
H11E C11C H11F 105.6(14)
C11C C12C H12G 109.7(10)
C11C C12C H12H 111.2(12)
H12G C12C H12H 111.9(16)
C11C C12C H12I 108.2(14)
H12G C12C H12I 117.4(17)
H12H C12C H12I 98.0(18)

loop_
_geom_bond_atom_site_label_1
_geom_bond_atom_site_label_2
_geom_bond_distance
Br1 C1A 1.9001(18)
S1A O2A 1.4999(13)
S1A N1A 1.6576(17)
S1A C7A 1.8365(16)
O1A C3A 1.220(2)
N1A C6A 1.486(2)
N1A H1A 0.692(16)
C1A C2A 1.323(3)
C1A C6A 1.515(2)
C2A C3A 1.469(3)
C2A H2A 0.928(17)
C3A C4A 1.474(3)
C4A C5A 1.323(3)
C4A H4A 0.935(19)
C5A C6A 1.506(2)
C5A H5A 0.950(16)
C6A C11A 1.542(3)
C7A C8A 1.526(3)
C7A C10A 1.514(3)
C7A C9A 1.521(3)
C8A H8A1 0.89(2)
C8A H8A2 0.998(18)
C8A H8A3 0.980(18)
C9A H9A1 0.93(2)
C9A H9A2 0.95(2)
C9A H9A3 0.923(19)
C10A H10A 0.963(17)
C10A H10B 1.01(2)
C10A H10C 0.879(18)
C11A C12A 1.522(3)
C11A H11A 0.959(16)
C11A H11B 0.947(18)
C12A H12A 0.989(16)
C12A H12B 0.877(18)
C12A H12C 0.94(2)
Br2 C1B 1.8929(18)
S1B O2B 1.4923(12)
S1B N1B 1.6709(16)
S1B C7B 1.8405(19)
O1B C3B 1.230(2)
N1B C6B 1.487(2)
N1B H1B 0.802(17)
C1B C2B 1.326(3)
C1B C6B 1.510(2)
C2B C3B 1.468(3)
C2B H2B 0.850(17)
C3B C4B 1.459(3)
C4B C5B 1.321(3)
C4B H4B 0.956(17)
C5B C6B 1.498(2)
C5B H5B 0.870(18)
C6B C11B 1.546(2)
C7B C10B 1.508(3)
C7B C8B 1.512(3)
C7B C9B 1.528(3)
C8B H8B1 0.920(18)
C8B H8B2 0.917(17)
C8B H8B3 1.001(19)
C9B H9B1 0.965(19)
C9B H9B2 0.93(2)
C9B H9B3 0.872(19)
C10B H10D 0.902(19)
C10B H10E 0.94(2)
C10B H10F 0.96(2)
C11B C12B 1.523(3)
C11B H11C 0.871(18)
C11B H11D 1.093(17)
C12B H12D 1.02(2)
C12B H12E 0.889(16)
C12B H12F 0.99(2)
Br3 C1C 1.9030(18)
S1C O2C 1.4983(12)
S1C N1C 1.6569(16)
S1C C7C 1.8452(18)
O1C C3C 1.218(2)
N1C C6C 1.489(2)
N1C H1C 0.876(17)
C1C C2C 1.308(2)
C1C C6C 1.503(2)
C2C C3C 1.462(3)
C2C H2C 0.777(17)
C3C C4C 1.461(3)
C4C C5C 1.313(3)
C4C H4C 0.864(17)
C5C C6C 1.516(3)
C5C H5C 0.901(17)
C6C C11C 1.557(3)
C7C C10C 1.519(3)
C7C C8C 1.516(3)
C7C C9C 1.523(3)
C8C H8C1 0.884(18)
C8C H8C2 0.970(17)
C8C H8C3 1.001(17)
C9C H9C1 1.026(17)
C9C H9C2 0.915(19)
C9C H9C3 0.945(18)
C10C H10G 0.944(18)
C10C H10H 0.983(18)
C10C H10I 0.952(18)
C11C C12C 1.528(3)
C11C H11E 1.01(2)
C11C H11F 1.023(17)
C12C H12G 1.008(18)
C12C H12H 1.10(2)
C12C H12I 0.93(2)

loop_
_geom_hbond_atom_site_label_D
_geom_hbond_atom_site_label_H
_geom_hbond_atom_site_label_A
_geom_hbond_distance_DH
_geom_hbond_distance_HA
_geom_hbond_distance_DA
_geom_hbond_angle_DHA
_geom_hbond_site_symmetry_A
N1A H1A O2C 0.692(16) 2.219(16) 2.897(2) 167(2) 2_557
N1B H1B O2A 0.802(17) 2.148(17) 2.9066(19) 158.0(17) 1_545
N1C H1C O2B 0.876(17) 2.001(17) 2.834(2) 158.6(16) 2_556
